data_7019939
loop_
_publ_author_name
'Li, Mei-Jin'
'Liu, Xing'
'Shi, Yun-Qin'
'Xie, Rui-Jia'
'Wei, Qiao-Hua'
'Chen, Guo-Nan'

_publ_section_title
;
 Synthesis, structure, photophysics and electrochemiluminescence of Re(i)
 tricarbonyl complexes with cationic 2,2-bipyridyl ligands.
;
_journal_issue 35
_journal_name_full 'Dalton transactions (Cambridge, England : 2003)'
_journal_page_first 10612
_journal_page_last 10618
_journal_paper_doi 10.1039/c2dt30074e
_journal_volume 41
_journal_year 2012
_chemical_formula_sum 'C31 H43 F18 N6 O3 P3 Re'
_chemical_formula_weight 1168.82
_chemical_name_systematic
;
?
;
_space_group_IT_number 33
_symmetry_cell_setting orthorhombic
_symmetry_space_group_name_Hall 'P 2c -2n'
_symmetry_space_group_name_H-M 'P n a 21'
_atom_sites_solution_hydrogens geom
_atom_sites_solution_primary direct
_atom_sites_solution_secondary difmap
_audit_creation_method SHELXL-97
_cell_angle_alpha 90.00
_cell_angle_beta 90.00
_cell_angle_gamma 90.00
_cell_formula_units_Z 4
_cell_length_a 14.420(3)
_cell_length_b 23.520(5)
_cell_length_c 14.260(3)
_cell_measurement_reflns_used 16140
_cell_measurement_temperature 293(2)
_cell_measurement_theta_max 30.88
_cell_measurement_theta_min 1.88
_cell_volume 4836.4(18)
_computing_cell_refinement HKL2000
_computing_data_collection 'Mar CCD'
_computing_data_reduction HKL2000
_computing_molecular_graphics 'Bruker SHELXTL'
_computing_publication_material 'Bruker SHELXTL'
_computing_structure_refinement 'SHELXL-97 (Sheldrick, 1997)'
_computing_structure_solution 'SHELXS-97 (Sheldrick, 1990)'
_diffrn_ambient_temperature 293(2)
_diffrn_measured_fraction_theta_full 0.989
_diffrn_measured_fraction_theta_max 0.989
_diffrn_measurement_device_type 'Mar CCD 165 nm'
_diffrn_measurement_method oscillation
_diffrn_radiation_monochromator graphite
_diffrn_radiation_source 'fine-focus sealed tube'
_diffrn_radiation_type synchrotron
_diffrn_radiation_wavelength 0.75000
_diffrn_reflns_av_R_equivalents 0.1131
_diffrn_reflns_av_sigmaI/netI 0.0782
_diffrn_reflns_limit_h_max 18
_diffrn_reflns_limit_h_min -18
_diffrn_reflns_limit_k_max 30
_diffrn_reflns_limit_k_min -29
_diffrn_reflns_limit_l_max 18
_diffrn_reflns_limit_l_min 0
_diffrn_reflns_number 16140
_diffrn_reflns_theta_full 28.69
_diffrn_reflns_theta_max 28.69
_diffrn_reflns_theta_min 1.76
_diffrn_standards_interval_count 0
_diffrn_standards_interval_time 0
_diffrn_standards_number 0
_exptl_absorpt_coefficient_mu 2.717
_exptl_absorpt_correction_type none
_exptl_crystal_colour yellow
_exptl_crystal_density_diffrn 1.605
_exptl_crystal_density_method 'not measured'
_exptl_crystal_description prism
_exptl_crystal_F_000 2308
_exptl_crystal_size_max 0.18
_exptl_crystal_size_mid 0.12
_exptl_crystal_size_min 0.10
_refine_diff_density_max 1.864
_refine_diff_density_min -2.208
_refine_diff_density_rms 0.212
_refine_ls_abs_structure_details 'Flack H D (1983), Acta Cryst. A39, 876-881'
_refine_ls_abs_structure_Flack 0.00
_refine_ls_extinction_coef 0.0048(5)
_refine_ls_extinction_expression Fc^*^=kFc[1+0.001xFc^2^\l^3^/sin(2\q)]^-1/4^
_refine_ls_extinction_method SHELXL
_refine_ls_goodness_of_fit_ref 1.058
_refine_ls_hydrogen_treatment constr
_refine_ls_matrix_type full
_refine_ls_number_parameters 554
_refine_ls_number_reflns 5464
_refine_ls_number_restraints 7
_refine_ls_restrained_S_all 1.057
_refine_ls_R_factor_all 0.0749
_refine_ls_R_factor_gt 0.0689
_refine_ls_shift/su_max 0.000
_refine_ls_shift/su_mean 0.000
_refine_ls_structure_factor_coef Fsqd
_refine_ls_weighting_details 'calc w=1/[\s^2^(Fo^2^)+(0.1138P)^2^+17.6915P] where P=(Fo^2^+2Fc^2^)/3'
_refine_ls_weighting_scheme calc
_refine_ls_wR_factor_gt 0.1865
_refine_ls_wR_factor_ref 0.1934
_reflns_number_gt 4894
_reflns_number_total 5464
_reflns_threshold_expression >2sigma(I)
_cod_data_source_file c2dt30074e.txt
_cod_data_source_block 2
_cod_depositor_comments
;
The following automatic conversions were performed:

'_symmetry_cell_setting' value 'Orthorhombic' changed to
'orthorhombic' according to
/home/saulius/struct/CIF-dictionaries/cif_core.dic dictionary named
'cif_core.dic' version 2.4.1 from 2010-06-29.

Automatic conversion script
Id: cif_fix_values 1891 2012-01-12 08:04:46Z andrius 
;
_cod_original_cell_volume 4836.4(17)
_cod_original_sg_symbol_H-M Pna2(1)
_cod_database_code 7019939

loop_
_symmetry_equiv_pos_as_xyz
'x, y, z'
'-x, -y, z+1/2'
'x+1/2, -y+1/2, z'
'-x+1/2, y+1/2, z+1/2'

loop_
_atom_site_label
_atom_site_type_symbol
_atom_site_fract_x
_atom_site_fract_y
_atom_site_fract_z
_atom_site_U_iso_or_equiv
_atom_site_adp_type
_atom_site_occupancy
_atom_site_symmetry_multiplicity
_atom_site_calc_flag
_atom_site_refinement_flags
_atom_site_disorder_assembly
_atom_site_disorder_group
Re1 Re -0.70271(5) 0.43246(2) 2.59562(18) 0.0282(2) Uiso 0.80 1 d P A 1
Re1' Re -0.6770(2) 0.43517(9) 2.5844(3) 0.0292(7) Uiso 0.20 1 d P A 2
O1 O -0.5589(12) 0.5009(6) 2.7131(13) 0.084(5) Uani 1 1 d . A .
O2 O -0.6436(10) 0.3241(5) 2.6990(10) 0.064(3) Uani 1 1 d . A .
O3 O -0.8409(10) 0.4554(7) 2.7507(8) 0.061(3) Uani 1 1 d . A .
P1 P -1.4437(3) 0.29039(18) 2.1205(3) 0.0483(9) Uani 1 1 d . . .
P2 P 0.0380(2) 0.48944(14) 1.0944(4) 0.0456(7) Uani 1 1 d . . .
P3 P -0.6439(3) 0.67461(16) 1.11162(16) 0.0506(10) Uani 1 1 d D . .
F11 F -1.3813(8) 0.2744(5) 2.2079(9) 0.075(3) Uani 1 1 d . . .
F12 F -1.4249(9) 0.3561(5) 2.1351(9) 0.082(4) Uani 1 1 d . . .
F13 F -1.5071(11) 0.3052(6) 2.0332(11) 0.090(4) Uani 1 1 d . . .
F14 F -1.5307(8) 0.2919(5) 2.1879(9) 0.066(3) Uani 1 1 d . . .
F15 F -1.4610(8) 0.2235(4) 2.1024(9) 0.066(2) Uani 1 1 d . . .
F16 F -1.3564(14) 0.2848(5) 2.0544(10) 0.116(7) Uani 1 1 d . . .
F21 F 0.0851(14) 0.4309(5) 1.1170(14) 0.113(7) Uani 1 1 d . . .
F22 F -0.0166(10) 0.5475(5) 1.0728(7) 0.079(3) Uani 1 1 d . . .
F23 F 0.1311(8) 0.5225(6) 1.1098(12) 0.098(4) Uani 1 1 d . . .
F24 F 0.0153(9) 0.4982(6) 1.2048(8) 0.071(3) Uani 1 1 d . . .
F25 F -0.0576(9) 0.4582(6) 1.0841(11) 0.094(4) Uani 1 1 d . . .
F26 F 0.0568(11) 0.4817(5) 0.9870(8) 0.081(4) Uani 1 1 d . . .
F31 F -0.6351(11) 0.6631(8) 1.2203(3) 0.103(5) Uani 1 1 d D . .
F32 F -0.6583(9) 0.6898(7) 1.0046(3) 0.097(5) Uani 1 1 d D . .
F33 F -0.5875(17) 0.6191(5) 1.0864(18) 0.190(12) Uani 1 1 d D . .
F34 F -0.7363(11) 0.6386(11) 1.1136(11) 0.171(11) Uani 1 1 d D . .
F35 F -0.5477(9) 0.7064(9) 1.1045(16) 0.149(8) Uani 1 1 d D . .
F36 F -0.696(2) 0.7318(7) 1.1369(15) 0.223(18) Uani 1 1 d D . .
N1 N -0.7419(8) 0.5030(4) 2.5045(8) 0.036(2) Uani 1 1 d . . .
N2 N -0.7992(6) 0.3960(5) 2.4981(8) 0.031(2) Uani 1 1 d . . .
N3 N -0.9185(11) 0.6656(5) 2.3369(9) 0.046(3) Uani 1 1 d . A .
N4 N -1.1055(8) 0.3454(5) 2.3418(8) 0.033(2) Uani 1 1 d . A .
N5 N -0.6030(8) 0.4163(5) 2.4838(9) 0.042(2) Uani 1 1 d . . .
C1 C -0.6104(16) 0.4736(8) 2.6659(14) 0.067(5) Uani 1 1 d . . .
C2 C -0.6638(11) 0.3651(7) 2.6605(11) 0.050(3) Uani 1 1 d . . .
C3 C -0.7904(12) 0.4464(8) 2.6910(13) 0.053(4) Uani 1 1 d . . .
C4 C -0.5539(10) 0.4044(7) 2.4297(13) 0.052(4) Uani 1 1 d . A .
C5 C -0.4893(12) 0.3902(8) 2.3491(12) 0.057(4) Uani 1 1 d . . .
C11 C -0.7112(10) 0.5559(6) 2.5084(12) 0.041(3) Uani 1 1 d . A .
H11A H -0.6684 0.5652 2.5548 0.049 Uiso 1 1 calc R . .
C12 C -0.7385(11) 0.5966(6) 2.4492(11) 0.046(3) Uani 1 1 d . . .
H12A H -0.7143 0.6331 2.4547 0.055 Uiso 1 1 calc R A .
C13 C -0.8032(10) 0.5847(7) 2.3791(12) 0.043(3) Uani 1 1 d . A .
C14 C -0.8343(10) 0.5301(6) 2.3723(11) 0.041(3) Uani 1 1 d . . .
H14A H -0.8752 0.5201 2.3246 0.049 Uiso 1 1 calc R A .
C15 C -0.8045(8) 0.4892(5) 2.4373(10) 0.032(3) Uani 1 1 d . A .
C16 C -0.8360(10) 0.4307(5) 2.4326(10) 0.030(3) Uani 1 1 d . A .
C17 C -0.9030(9) 0.4101(5) 2.3714(9) 0.033(2) Uani 1 1 d . . .
H17A H -0.9279 0.4343 2.3263 0.040 Uiso 1 1 calc R A .
C18 C -0.9326(9) 0.3557(5) 2.3760(9) 0.035(3) Uani 1 1 d . A .
C19 C -0.8928(9) 0.3190(5) 2.4410(10) 0.035(3) Uani 1 1 d . . .
H19A H -0.9099 0.2809 2.4436 0.042 Uiso 1 1 calc R A .
C20 C -0.8275(10) 0.3408(5) 2.5013(10) 0.038(3) Uani 1 1 d . A .
H20A H -0.8016 0.3169 2.5461 0.046 Uiso 1 1 calc R . .
C31 C -0.8382(10) 0.6280(5) 2.3062(10) 0.042(3) Uani 1 1 d . . .
H31A H -0.7867 0.6524 2.2887 0.050 Uiso 1 1 calc R A .
H31B H -0.8570 0.6074 2.2505 0.050 Uiso 1 1 calc R . .
C32 C -0.8906(14) 0.7011(7) 2.4199(10) 0.055(4) Uani 1 1 d . . .
H32A H -0.8705 0.6758 2.4696 0.066 Uiso 1 1 calc R A .
H32B H -0.9450 0.7212 2.4424 0.066 Uiso 1 1 calc R . .
C33 C -0.8141(18) 0.7445(8) 2.4029(18) 0.088(8) Uani 1 1 d . A .
H33A H -0.8017 0.7648 2.4599 0.131 Uiso 1 1 calc R . .
H33B H -0.8335 0.7708 2.3553 0.131 Uiso 1 1 calc R . .
H33C H -0.7589 0.7253 2.3827 0.131 Uiso 1 1 calc R . .
C34 C -0.9959(11) 0.6262(6) 2.3655(10) 0.045(3) Uani 1 1 d . . .
H34A H -0.9766 0.6057 2.4211 0.054 Uiso 1 1 calc R A .
H34B H -1.0051 0.5986 2.3159 0.054 Uiso 1 1 calc R . .
C35 C -1.0904(15) 0.6555(8) 2.3863(14) 0.066(5) Uani 1 1 d . A .
H35A H -1.1351 0.6272 2.4041 0.099 Uiso 1 1 calc R . .
H35B H -1.1116 0.6749 2.3312 0.099 Uiso 1 1 calc R . .
H35C H -1.0829 0.6823 2.4365 0.099 Uiso 1 1 calc R . .
C36 C -0.9444(11) 0.7012(6) 2.2561(10) 0.044(3) Uani 1 1 d . . .
H36A H -0.8895 0.7213 2.2348 0.052 Uiso 1 1 calc R A .
H36B H -0.9887 0.7295 2.2771 0.052 Uiso 1 1 calc R . .
C37 C -0.9857(15) 0.6698(7) 2.1736(11) 0.062(5) Uani 1 1 d . A .
H37A H -1.0003 0.6964 2.1247 0.092 Uiso 1 1 calc R . .
H37B H -1.0412 0.6506 2.1930 0.092 Uiso 1 1 calc R . .
H37C H -0.9418 0.6425 2.1506 0.092 Uiso 1 1 calc R . .
C41 C -1.0080(8) 0.3356(6) 2.3085(9) 0.035(2) Uani 1 1 d . . .
H41A H -0.9998 0.3549 2.2490 0.042 Uiso 1 1 calc R A .
H41B H -0.9997 0.2952 2.2974 0.042 Uiso 1 1 calc R . .
C42 C -1.1705(11) 0.3185(8) 2.2702(11) 0.048(4) Uani 1 1 d . . .
H42A H -1.1543 0.2787 2.2639 0.058 Uiso 1 1 calc R A .
H42B H -1.2332 0.3203 2.2947 0.058 Uiso 1 1 calc R . .
C43 C -1.1703(14) 0.3444(11) 2.1756(13) 0.075(6) Uani 1 1 d . A .
H43A H -1.2136 0.3247 2.1362 0.112 Uiso 1 1 calc R . .
H43B H -1.1093 0.3417 2.1491 0.112 Uiso 1 1 calc R . .
H43C H -1.1879 0.3837 2.1802 0.112 Uiso 1 1 calc R . .
C44 C -1.1244(10) 0.3166(6) 2.4369(10) 0.043(3) Uani 1 1 d . . .
H44A H -1.0829 0.3331 2.4830 0.051 Uiso 1 1 calc R A .
H44B H -1.1872 0.3259 2.4558 0.051 Uiso 1 1 calc R . .
C45 C -1.1138(14) 0.2535(9) 2.4402(14) 0.068(5) Uani 1 1 d . A .
H45A H -1.1271 0.2402 2.5024 0.102 Uiso 1 1 calc R . .
H45B H -1.0514 0.2435 2.4237 0.102 Uiso 1 1 calc R . .
H45C H -1.1561 0.2363 2.3966 0.102 Uiso 1 1 calc R . .
C46 C -1.1211(10) 0.4091(7) 2.3523(12) 0.047(3) Uani 1 1 d . . .
H46A H -1.1017 0.4277 2.2948 0.056 Uiso 1 1 calc R A .
H46B H -1.0817 0.4230 2.4023 0.056 Uiso 1 1 calc R . .
C47 C -1.2228(12) 0.4271(8) 2.3737(17) 0.061(5) Uani 1 1 d . A .
H47A H -1.2262 0.4677 2.3788 0.092 Uiso 1 1 calc R . .
H47B H -1.2424 0.4101 2.4316 0.092 Uiso 1 1 calc R . .
H47C H -1.2625 0.4145 2.3238 0.092 Uiso 1 1 calc R . .
C01 C -0.742(2) 0.3447(14) 2.1142(19) 0.108(10) Uani 1 1 d . B .
H01A H -0.8073 0.3438 2.0991 0.162 Uiso 1 1 calc R . .
H01B H -0.7131 0.3108 2.0912 0.162 Uiso 1 1 calc R . .
H01C H -0.7143 0.3774 2.0853 0.162 Uiso 1 1 calc R . .
C02 C -0.732(2) 0.3479(14) 2.2089(17) 0.093(8) Uani 1 1 d . . .
N01 N -0.7131(16) 0.3488(12) 2.288(2) 0.104(7) Uiso 1 1 d . B 2

loop_
_atom_site_aniso_label
_atom_site_aniso_U_11
_atom_site_aniso_U_22
_atom_site_aniso_U_33
_atom_site_aniso_U_23
_atom_site_aniso_U_13
_atom_site_aniso_U_12
O1 0.112(11) 0.045(7) 0.093(11) -0.006(7) -0.048(10) -0.019(7)
O2 0.095(9) 0.031(5) 0.066(8) 0.024(5) -0.014(7) 0.004(6)
O3 0.080(9) 0.071(9) 0.030(5) -0.002(6) 0.013(6) 0.023(8)
P1 0.058(2) 0.0426(19) 0.044(2) 0.0003(15) 0.0063(15) -0.0153(16)
P2 0.0618(18) 0.0359(15) 0.0391(14) -0.002(2) -0.007(2) 0.0017(13)
P3 0.0543(18) 0.0413(17) 0.056(3) 0.0045(17) -0.0053(18) -0.0030(14)
F11 0.076(7) 0.078(8) 0.070(7) -0.008(6) -0.014(6) -0.021(6)
F12 0.112(9) 0.063(7) 0.071(7) -0.011(6) 0.035(7) -0.038(6)
F13 0.110(11) 0.079(9) 0.082(9) 0.020(7) -0.040(8) -0.013(7)
F14 0.065(6) 0.054(6) 0.079(8) -0.006(6) 0.018(6) -0.010(5)
F15 0.102(7) 0.050(5) 0.046(5) 0.000(5) 0.013(6) -0.025(5)
F16 0.206(16) 0.059(7) 0.083(9) -0.031(6) 0.096(10) -0.066(9)
F21 0.174(16) 0.055(7) 0.111(17) 0.001(7) 0.024(12) 0.045(8)
F22 0.125(9) 0.061(6) 0.049(7) -0.001(5) -0.021(6) 0.024(6)
F23 0.077(7) 0.122(11) 0.094(11) -0.012(9) 0.008(8) -0.027(7)
F24 0.086(8) 0.088(8) 0.039(5) 0.002(5) -0.014(5) 0.022(6)
F25 0.092(7) 0.123(10) 0.067(8) -0.007(9) -0.010(8) -0.056(7)
F26 0.139(12) 0.056(7) 0.047(6) -0.007(5) 0.031(7) -0.014(7)
F31 0.103(10) 0.146(15) 0.060(7) 0.022(8) -0.027(7) -0.035(10)
F32 0.077(8) 0.163(15) 0.051(6) 0.014(8) -0.009(6) -0.045(9)
F33 0.27(3) 0.115(12) 0.18(2) 0.080(15) 0.15(2) 0.109(15)
F34 0.105(10) 0.35(3) 0.062(10) 0.014(13) -0.004(8) -0.130(16)
F35 0.129(12) 0.21(2) 0.109(13) -0.013(16) -0.024(13) -0.109(13)
F36 0.39(4) 0.16(2) 0.118(16) 0.065(14) 0.11(2) 0.19(3)
N1 0.056(6) 0.014(4) 0.037(5) 0.002(4) -0.005(5) 0.001(4)
N2 0.040(5) 0.023(5) 0.028(5) -0.005(4) -0.016(4) -0.001(4)
N3 0.085(10) 0.019(5) 0.034(6) -0.006(4) -0.004(6) 0.020(5)
N4 0.043(6) 0.028(5) 0.029(5) 0.004(4) 0.006(4) 0.001(4)
N5 0.038(5) 0.043(6) 0.045(6) -0.001(6) 0.006(5) 0.003(5)
C1 0.106(15) 0.044(9) 0.053(9) 0.014(8) -0.016(10) 0.007(9)
C2 0.056(8) 0.056(9) 0.039(7) 0.002(7) -0.008(6) 0.007(7)
C3 0.065(10) 0.045(8) 0.048(9) 0.007(8) -0.027(8) 0.007(7)
C4 0.043(7) 0.051(9) 0.062(9) 0.004(8) -0.006(7) -0.018(6)
C5 0.066(10) 0.051(9) 0.054(9) -0.006(7) 0.024(8) 0.005(8)
C11 0.054(8) 0.022(5) 0.048(8) -0.008(6) -0.005(6) -0.004(5)
C12 0.053(8) 0.031(6) 0.054(8) 0.005(6) -0.001(7) -0.001(6)
C13 0.053(8) 0.027(7) 0.048(8) -0.008(6) 0.004(6) -0.003(5)
C14 0.049(7) 0.028(6) 0.045(7) -0.011(5) -0.002(6) 0.006(5)
C15 0.047(7) 0.011(5) 0.037(6) -0.002(5) -0.006(5) -0.002(4)
C16 0.036(6) 0.025(6) 0.029(6) -0.003(4) -0.011(5) 0.002(5)
C17 0.043(6) 0.027(6) 0.029(5) -0.001(4) 0.000(5) 0.008(5)
C18 0.041(6) 0.031(6) 0.034(6) -0.005(5) 0.008(5) -0.001(5)
C19 0.037(6) 0.023(5) 0.045(7) -0.010(5) -0.002(5) -0.002(4)
C20 0.050(7) 0.029(6) 0.036(6) 0.006(5) 0.001(6) 0.005(5)
C31 0.057(8) 0.023(6) 0.045(7) 0.001(5) 0.005(6) -0.004(5)
C32 0.099(13) 0.037(7) 0.028(6) -0.011(6) -0.005(7) 0.013(8)
C33 0.14(2) 0.038(9) 0.084(15) -0.007(10) -0.057(15) 0.015(10)
C34 0.075(9) 0.028(6) 0.034(6) 0.001(5) 0.009(6) 0.016(6)
C35 0.092(13) 0.054(10) 0.052(9) -0.006(8) 0.016(9) 0.008(9)
C36 0.064(9) 0.036(7) 0.031(6) 0.004(5) -0.004(6) -0.005(6)
C37 0.106(14) 0.042(8) 0.036(8) -0.004(6) -0.018(9) 0.010(9)
C41 0.037(6) 0.038(7) 0.029(5) -0.004(5) -0.002(5) 0.011(5)
C42 0.045(7) 0.055(9) 0.044(8) -0.016(7) 0.009(6) -0.018(7)
C43 0.061(10) 0.121(19) 0.042(9) -0.019(11) -0.016(8) -0.007(11)
C44 0.044(7) 0.047(8) 0.038(7) 0.009(6) 0.003(5) -0.010(6)
C45 0.069(10) 0.081(13) 0.055(9) 0.011(10) -0.005(8) -0.029(10)
C46 0.040(7) 0.046(8) 0.054(8) -0.009(7) -0.001(6) 0.016(6)
C47 0.032(7) 0.067(11) 0.085(14) 0.009(10) 0.012(9) 0.008(7)
C01 0.105(17) 0.14(2) 0.075(18) -0.010(16) 0.012(14) 0.051(17)
C02 0.108(17) 0.12(2) 0.053(11) 0.006(13) 0.012(12) 0.036(16)

loop_
_atom_type_symbol
_atom_type_description
_atom_type_scat_dispersion_real
_atom_type_scat_dispersion_imag
_atom_type_scat_source
C C 0.0033 0.0016 'International Tables Vol C Tables 4.2.6.8 and 6.1.1.4'
H H 0.0000 0.0000 'International Tables Vol C Tables 4.2.6.8 and 6.1.1.4'
N N 0.0061 0.0033 'International Tables Vol C Tables 4.2.6.8 and 6.1.1.4'
O O 0.0106 0.0060 'International Tables Vol C Tables 4.2.6.8 and 6.1.1.4'
F F 0.0171 0.0103 'International Tables Vol C Tables 4.2.6.8 and 6.1.1.4'
P P 0.1023 0.0942 'International Tables Vol C Tables 4.2.6.8 and 6.1.1.4'
Re Re -1.0185 7.2310 'International Tables Vol C Tables 4.2.6.8 and 6.1.1.4'

loop_
_geom_angle_atom_site_label_1
_geom_angle_atom_site_label_2
_geom_angle_atom_site_label_3
_geom_angle
C3 Re1 C2 89.6(7)
C3 Re1 C1 90.0(9)
C2 Re1 C1 87.8(7)
C3 Re1 N2 95.9(6)
C2 Re1 N2 99.9(6)
C1 Re1 N2 170.3(6)
C3 Re1 N5 179.1(6)
C2 Re1 N5 90.9(6)
C1 Re1 N5 90.7(8)
N2 Re1 N5 83.3(5)
C3 Re1 N1 97.1(6)
C2 Re1 N1 172.2(6)
C1 Re1 N1 96.1(6)
N2 Re1 N1 75.5(4)
N5 Re1 N1 82.4(5)
C1 Re1' N5 108.8(9)
C1 Re1' C2 90.8(7)
N5 Re1' C2 99.8(6)
C1 Re1' N1 101.8(6)
N5 Re1' N1 91.0(5)
C2 Re1' N1 159.9(6)
C1 Re1' C3 83.7(9)
N5 Re1' C3 167.5(6)
C2 Re1' C3 78.4(7)
N1 Re1' C3 87.4(5)
C1 Re1' N2 164.2(8)
N5 Re1' N2 86.1(5)
C2 Re1' N2 91.9(6)
N1 Re1' N2 71.9(4)
C3 Re1' N2 81.6(5)
F16 P1 F11 89.9(9)
F16 P1 F14 176.4(7)
F11 P1 F14 88.7(7)
F16 P1 F12 91.3(6)
F11 P1 F12 91.7(7)
F14 P1 F12 91.9(6)
F16 P1 F13 90.5(10)
F11 P1 F13 178.9(7)
F14 P1 F13 90.9(8)
F12 P1 F13 89.3(8)
F16 P1 F15 87.0(6)
F11 P1 F15 89.0(7)
F14 P1 F15 89.8(6)
F12 P1 F15 178.2(7)
F13 P1 F15 90.0(7)
F23 P2 F26 92.6(9)
F23 P2 F21 92.0(10)
F26 P2 F21 91.4(9)
F23 P2 F25 176.7(9)
F26 P2 F25 90.3(8)
F21 P2 F25 89.4(10)
F23 P2 F22 91.4(8)
F26 P2 F22 89.8(7)
F21 P2 F22 176.3(9)
F25 P2 F22 87.1(8)
F23 P2 F24 88.6(8)
F26 P2 F24 178.2(8)
F21 P2 F24 90.0(9)
F25 P2 F24 88.5(8)
F22 P2 F24 88.8(6)
F34 P3 F31 87.6(8)
F34 P3 F35 175.1(13)
F31 P3 F35 94.2(11)
F34 P3 F33 89.7(15)
F31 P3 F33 92.3(13)
F35 P3 F33 85.6(13)
F34 P3 F36 93.1(17)
F31 P3 F36 87.7(10)
F35 P3 F36 91.5(16)
F33 P3 F36 177.2(17)
F34 P3 F32 91.6(8)
F31 P3 F32 175.7(11)
F35 P3 F32 87.0(10)
F33 P3 F32 91.9(12)
F36 P3 F32 88.0(11)
C11 N1 C15 118.6(11)
C11 N1 Re1' 121.6(10)
C15 N1 Re1' 118.8(8)
C11 N1 Re1 127.1(10)
C15 N1 Re1 114.3(8)
Re1' N1 Re1 10.75(10)
C16 N2 C20 118.8(10)
C16 N2 Re1 117.5(8)
C20 N2 Re1 123.6(9)
C16 N2 Re1' 115.0(8)
C20 N2 Re1' 125.7(9)
Re1 N2 Re1' 9.21(9)
C36 N3 C32 111.6(11)
C36 N3 C34 112.0(13)
C32 N3 C34 109.1(13)
C36 N3 C31 107.4(12)
C32 N3 C31 110.2(13)
C34 N3 C31 106.5(10)
C41 N4 C46 108.7(11)
C41 N4 C42 107.5(11)
C46 N4 C42 112.5(12)
C41 N4 C44 112.1(11)
C46 N4 C44 108.7(11)
C42 N4 C44 107.4(11)
C4 N5 Re1' 174.2(14)
C4 N5 Re1 175.0(13)
Re1' N5 Re1 6.56(11)
O1 C1 Re1' 173(2)
O1 C1 Re1 175(2)
Re1' C1 Re1 11.59(19)
O2 C2 Re1 177.6(15)
O2 C2 Re1' 170.1(16)
Re1 C2 Re1' 11.86(13)
O3 C3 Re1 177.6(16)
O3 C3 Re1' 172.4(16)
Re1 C3 Re1' 5.27(12)
N5 C4 C5 175.9(19)
N1 C11 C12 123.3(14)
N1 C11 H11A 118.4
C12 C11 H11A 118.4
C11 C12 C13 120.4(14)
C11 C12 H12A 119.8
C13 C12 H12A 119.8
C14 C13 C12 117.4(15)
C14 C13 C31 117.8(13)
C12 C13 C31 124.8(13)
C13 C14 C15 119.8(14)
C13 C14 H14A 120.1
C15 C14 H14A 120.1
N1 C15 C14 120.4(11)
N1 C15 C16 117.9(11)
C14 C15 C16 121.6(12)
N2 C16 C17 119.9(11)
N2 C16 C15 114.7(11)
C17 C16 C15 125.3(12)
C18 C17 C16 121.3(12)
C18 C17 H17A 119.4
C16 C17 H17A 119.4
C17 C18 C19 119.4(12)
C17 C18 C41 119.2(12)
C19 C18 C41 121.3(11)
C20 C19 C18 117.8(11)
C20 C19 H19A 121.1
C18 C19 H19A 121.1
N2 C20 C19 122.8(12)
N2 C20 H20A 118.6
C19 C20 H20A 118.6
N3 C31 C13 116.1(12)
N3 C31 H31A 108.3
C13 C31 H31A 108.3
N3 C31 H31B 108.3
C13 C31 H31B 108.3
H31A C31 H31B 107.4
N3 C32 C33 116.1(16)
N3 C32 H32A 108.3
C33 C32 H32A 108.3
N3 C32 H32B 108.3
C33 C32 H32B 108.3
H32A C32 H32B 107.4
C32 C33 H33A 109.5
C32 C33 H33B 109.5
H33A C33 H33B 109.5
C32 C33 H33C 109.5
H33A C33 H33C 109.5
H33B C33 H33C 109.5
N3 C34 C35 115.4(12)
N3 C34 H34A 108.4
C35 C34 H34A 108.4
N3 C34 H34B 108.4
C35 C34 H34B 108.4
H34A C34 H34B 107.5
C34 C35 H35A 109.5
C34 C35 H35B 109.5
H35A C35 H35B 109.5
C34 C35 H35C 109.5
H35A C35 H35C 109.5
H35B C35 H35C 109.5
N3 C36 C37 115.5(12)
N3 C36 H36A 108.4
C37 C36 H36A 108.4
N3 C36 H36B 108.4
C37 C36 H36B 108.4
H36A C36 H36B 107.5
C36 C37 H37A 109.5
C36 C37 H37B 109.5
H37A C37 H37B 109.5
C36 C37 H37C 109.5
H37A C37 H37C 109.5
H37B C37 H37C 109.5
N4 C41 C18 114.8(10)
N4 C41 H41A 108.6
C18 C41 H41A 108.6
N4 C41 H41B 108.6
C18 C41 H41B 108.6
H41A C41 H41B 107.5
C43 C42 N4 116.1(13)
C43 C42 H42A 108.3
N4 C42 H42A 108.3
C43 C42 H42B 108.3
N4 C42 H42B 108.3
H42A C42 H42B 107.4
C42 C43 H43A 109.5
C42 C43 H43B 109.5
H43A C43 H43B 109.5
C42 C43 H43C 109.5
H43A C43 H43C 109.5
H43B C43 H43C 109.5
C45 C44 N4 116.5(13)
C45 C44 H44A 108.2
N4 C44 H44A 108.2
C45 C44 H44B 108.2
N4 C44 H44B 108.2
H44A C44 H44B 107.3
C44 C45 H45A 109.5
C44 C45 H45B 109.5
H45A C45 H45B 109.5
C44 C45 H45C 109.5
H45A C45 H45C 109.5
H45B C45 H45C 109.5
N4 C46 C47 115.2(14)
N4 C46 H46A 108.5
C47 C46 H46A 108.5
N4 C46 H46B 108.5
C47 C46 H46B 108.5
H46A C46 H46B 107.5
C46 C47 H47A 109.5
C46 C47 H47B 109.5
H47A C47 H47B 109.5
C46 C47 H47C 109.5
H47A C47 H47C 109.5
H47B C47 H47C 109.5
C02 C01 H01A 109.5
C02 C01 H01B 109.5
H01A C01 H01B 109.5
C02 C01 H01C 109.5
H01A C01 H01C 109.5
H01B C01 H01C 109.5
N01 C02 C01 173(3)

loop_
_geom_bond_atom_site_label_1
_geom_bond_atom_site_label_2
_geom_bond_distance
Re1 C3 1.89(2)
Re1 C2 1.919(16)
Re1 C1 1.93(2)
Re1 N2 2.146(9)
Re1 N5 2.180(12)
Re1 N1 2.183(10)
Re1' C1 1.76(2)
Re1' N5 1.843(13)
Re1' C2 1.983(17)
Re1' N1 2.173(10)
Re1' C3 2.25(2)
Re1' N2 2.338(9)
O1 C1 1.19(2)
O2 C2 1.147(19)
O3 C3 1.14(2)
P1 F16 1.577(14)
P1 F11 1.582(13)
P1 F14 1.582(12)
P1 F12 1.583(12)
P1 F13 1.583(13)
P1 F15 1.615(10)
P2 F23 1.566(12)
P2 F26 1.567(12)
P2 F21 1.568(12)
P2 F25 1.570(11)
P2 F22 1.607(12)
P2 F24 1.620(12)
P3 F34 1.579(2)
P3 F31 1.579(2)
P3 F35 1.579(2)
P3 F33 1.579(2)
P3 F36 1.580(2)
P3 F32 1.580(2)
N1 C11 1.321(17)
N1 C15 1.356(17)
N2 C16 1.350(16)
N2 C20 1.360(17)
N3 C36 1.472(18)
N3 C32 1.504(19)
N3 C34 1.51(2)
N3 C31 1.521(18)
N4 C41 1.502(16)
N4 C46 1.523(18)
N4 C42 1.524(19)
N4 C44 1.539(17)
N5 C4 1.08(2)
C4 C5 1.52(2)
C11 C12 1.34(2)
C11 H11A 0.9300
C12 C13 1.39(2)
C12 H12A 0.9300
C13 C14 1.363(19)
C13 C31 1.54(2)
C14 C15 1.404(19)
C14 H14A 0.9300
C15 C16 1.451(15)
C16 C17 1.389(18)
C17 C18 1.350(17)
C17 H17A 0.9300
C18 C19 1.391(19)
C18 C41 1.528(18)
C19 C20 1.375(19)
C19 H19A 0.9300
C20 H20A 0.9300
C31 H31A 0.9700
C31 H31B 0.9700
C32 C33 1.52(3)
C32 H32A 0.9700
C32 H32B 0.9700
C33 H33A 0.9600
C33 H33B 0.9600
C33 H33C 0.9600
C34 C35 1.55(2)
C34 H34A 0.9700
C34 H34B 0.9700
C35 H35A 0.9600
C35 H35B 0.9600
C35 H35C 0.9600
C36 C37 1.51(2)
C36 H36A 0.9700
C36 H36B 0.9700
C37 H37A 0.9600
C37 H37B 0.9600
C37 H37C 0.9600
C41 H41A 0.9700
C41 H41B 0.9700
C42 C43 1.48(3)
C42 H42A 0.9700
C42 H42B 0.9700
C43 H43A 0.9600
C43 H43B 0.9600
C43 H43C 0.9600
C44 C45 1.49(3)
C44 H44A 0.9700
C44 H44B 0.9700
C45 H45A 0.9600
C45 H45B 0.9600
C45 H45C 0.9600
C46 C47 1.56(2)
C46 H46A 0.9700
C46 H46B 0.9700
C47 H47A 0.9600
C47 H47B 0.9600
C47 H47C 0.9600
C01 C02 1.36(4)
C01 H01A 0.9600
C01 H01B 0.9600
C01 H01C 0.9600
C02 N01 1.16(4)
